data_7717457
loop_
_publ_author_name
'Kunert, Romain'
'Martelino, Diego'
'Mahato, Samyadeb'
'Hein, Nicholas'
'Pulfer, Jason'
'Philouze, Christian'
'Jarjayes, Olivier'
'Thomas, Fabrice'
'Storr, Tim'

_publ_section_title
;
 Investigating the formation of metal nitride complexes employing a
 tetradentate bis-carbene bis-phenolate ligand
;
_journal_name_full 'Dalton Transactions'
_journal_paper_doi 10.1039/D4DT01765J
_journal_year 2024
_chemical_formula_moiety 'C35 H46 Br0.027 Mn N6.966 O2'
_chemical_formula_sum 'C35 H46 Br0.03 Mn N6.97 O2'
_chemical_formula_weight 653.47
_space_group_crystal_system monoclinic
_space_group_IT_number 14
_space_group_name_Hall '-P 2yn'
_space_group_name_H-M_alt 'P 1 21/n 1'
_atom_sites_solution_hydrogens mixed
_atom_sites_solution_primary direct
_audit_creation_date 2024-04-17
_audit_creation_method
;
Olex2 1.5
(compiled 2023.02.24 svn.rf166f9f3 for OlexSys, GUI svn.r6725)
;
_audit_update_record
;
2024-05-30 deposited with the CCDC.	2024-11-04 downloaded from the CCDC.
;
_cell_angle_alpha 90
_cell_angle_beta 90.347(3)
_cell_angle_gamma 90
_cell_formula_units_Z 4
_cell_length_a 15.6595(7)
_cell_length_b 9.0777(5)
_cell_length_c 25.7615(13)
_cell_measurement_reflns_used 9940
_cell_measurement_temperature 273.15
_cell_measurement_theta_max 22.47
_cell_measurement_theta_min 2.38
_cell_volume 3662.0(3)
_computing_cell_refinement 'SAINT V8.40A (Bruker, 2019)'
_computing_data_reduction 'SAINT V8.40A (Bruker, 2019)'
_computing_molecular_graphics 'Olex2 1.5 (Dolomanov et al., 2009)'
_computing_publication_material 'Olex2 1.5 (Dolomanov et al., 2009)'
_computing_structure_refinement 'SHELXL 2019/3 (Sheldrick, 2015)'
_computing_structure_solution 'SHELXS  (Sheldrick, 2008)'
_diffrn_ambient_temperature 273.15
_diffrn_measured_fraction_theta_full 0.995
_diffrn_measured_fraction_theta_max 0.995
_diffrn_measurement_device_type 'Bruker APEX-II CCD'
_diffrn_measurement_method '\f and \w scans'
_diffrn_radiation_type MoK\a
_diffrn_radiation_wavelength 0.71073
_diffrn_reflns_av_R_equivalents 0.0583
_diffrn_reflns_av_unetI/netI 0.0419
_diffrn_reflns_Laue_measured_fraction_full 0.995
_diffrn_reflns_Laue_measured_fraction_max 0.995
_diffrn_reflns_limit_h_max 16
_diffrn_reflns_limit_h_min -16
_diffrn_reflns_limit_k_max 9
_diffrn_reflns_limit_k_min -9
_diffrn_reflns_limit_l_max 27
_diffrn_reflns_limit_l_min -27
_diffrn_reflns_number 29267
_diffrn_reflns_point_group_measured_fraction_full 0.995
_diffrn_reflns_point_group_measured_fraction_max 0.995
_diffrn_reflns_theta_full 22.533
_diffrn_reflns_theta_max 22.533
_diffrn_reflns_theta_min 1.526
_diffrn_source_current 0.99
_diffrn_source_power 0.0495
_diffrn_source_voltage 50.0
_diffrn_standards_number 0
_exptl_absorpt_coefficient_mu 0.429
_exptl_absorpt_correction_T_max 0.7448
_exptl_absorpt_correction_T_min 0.6704
_exptl_absorpt_correction_type none
_exptl_absorpt_process_details
;
SADABS-2016/2 (Bruker,2016/2) was used for absorption correction.
wR2(int) was 0.1214 before and 0.0541 after correction.
The Ratio of minimum to maximum transmission is 0.9001.
The \l/2 correction factor is Not present.
;
_exptl_crystal_colour red
_exptl_crystal_colour_primary red
_exptl_crystal_density_diffrn 1.185
_exptl_crystal_description blade
_exptl_crystal_F_000 1387
_exptl_crystal_size_max 0.37
_exptl_crystal_size_mid 0.07
_exptl_crystal_size_min 0.04
_refine_diff_density_max 0.274
_refine_diff_density_min -0.235
_refine_diff_density_rms 0.044
_refine_ls_extinction_coef 0.00059(18)
_refine_ls_extinction_expression Fc^*^=kFc[1+0.001xFc^2^\l^3^/sin(2\q)]^-1/4^
_refine_ls_extinction_method 'SHELXL-2019/2 (Sheldrick 2019)'
_refine_ls_goodness_of_fit_ref 1.018
_refine_ls_hydrogen_treatment mixed
_refine_ls_matrix_type full
_refine_ls_number_parameters 459
_refine_ls_number_reflns 4778
_refine_ls_number_restraints 13
_refine_ls_restrained_S_all 1.019
_refine_ls_R_factor_all 0.0501
_refine_ls_R_factor_gt 0.0331
_refine_ls_shift/su_max 0.001
_refine_ls_shift/su_mean 0.000
_refine_ls_structure_factor_coef Fsqd
_refine_ls_weighting_details 'w=1/[\s^2^(Fo^2^)+(0.0309P)^2^+1.8911P] where P=(Fo^2^+2Fc^2^)/3'
_refine_ls_weighting_scheme calc
_refine_ls_wR_factor_gt 0.0704
_refine_ls_wR_factor_ref 0.0768
_reflns_Friedel_coverage 0.000
_reflns_number_gt 3777
_reflns_number_total 4778
_reflns_threshold_expression 'I > 2\s(I)'
_cod_data_source_file d4dt01765j3.cif
_cod_data_source_block ts011_0m
_cod_database_code 7717457
_shelx_shelxl_version_number 2019/3
_shelx_space_group_comment
;
The symmetry employed for this shelxl refinement is uniquely defined
by the following loop, which should always be used as a source of
symmetry information in preference to the above space-group names.
They are only intended as comments.
;
_shelx_estimated_absorpt_t_max 0.983
_shelx_estimated_absorpt_t_min 0.857
_olex2_refinement_description
;
1. Fixed Uiso
 At 1.2 times of:
  All C(H) groups, All C(H,H) groups
 At 1.5 times of:
  All C(H,H,H) groups
2. Restrained distances
 Br2-Mn1
 2.55 with sigma of 0.01
3. Rigid bond restraints
 H3, C3
 with sigma for 1-2 distances of 0.01 and sigma for 1-3 distances of 0.01
 N3, N2, N1
 with sigma for 1-2 distances of 0.01 and sigma for 1-3 distances of 0.01
4. Rigid body (RIGU) restrains
 H3
 with sigma for 1-2 distances of 0.004 and sigma for 1-3 distances of 0.004
 N3, N2, N1
 with sigma for 1-2 distances of 0.004 and sigma for 1-3 distances of 0.004
5. Others
 Sof(N1)=Sof(N2)=Sof(N3)=FVAR(1)
6.a Secondary CH2 refined with riding coordinates:
 C16(H16A,H16B)
6.b Aromatic/amide H refined with riding coordinates:
 C11(H11), C15(H15), C13(H13), C14(H14), C19(H19)
6.c Idealised Me refined as rotating group:
 C29(H29A,H29B,H29C), C31(H31A,H31B,H31C), C25(H25A,H25B,H25C), C26(H26A,H26B,
 H26C), C21(H21A,H21B,H21C), C33(H33A,H33B,H33C), C27(H27A,H27B,H27C), C23(H23A,
 H23B,H23C), C34(H34A,H34B,H34C), C30(H30A,H30B,H30C)
;
_platon_squeeze_void_probe_radius 1.20
_olex2_submission_special_instructions 'No special instructions were received'

loop_
_space_group_symop_operation_xyz
'x, y, z'
'-x+1/2, y+1/2, -z+1/2'
'-x, -y, -z'
'x-1/2, -y-1/2, z-1/2'

loop_
_atom_site_label
_atom_site_type_symbol
_atom_site_fract_x
_atom_site_fract_y
_atom_site_fract_z
_atom_site_U_iso_or_equiv
_atom_site_adp_type
_atom_site_occupancy
_atom_site_site_symmetry_order
_atom_site_calc_flag
_atom_site_refinement_flags_posn
_atom_site_refinement_flags_adp
_atom_site_refinement_flags_occupancy
_atom_site_disorder_assembly
_atom_site_disorder_group
Mn1 Mn 0.64301(2) 0.83162(4) 0.08969(2) 0.01561(13) Uani 1 1 d D . . . .
O2 O 0.52864(9) 0.77685(18) 0.10152(6) 0.0199(4) Uani 1 1 d . . . . .
N4 N 0.82473(11) 0.9061(2) 0.12274(7) 0.0167(5) Uani 1 1 d . . . . .
N6 N 0.63755(11) 1.1330(2) 0.03782(7) 0.0140(5) Uani 1 1 d . . . . .
N5 N 0.77719(11) 1.0660(2) 0.06802(7) 0.0175(5) Uani 1 1 d . . . . .
O1 O 0.68791(9) 0.71020(18) 0.14277(6) 0.0204(4) Uani 1 1 d . . . . .
C9 C 0.45319(14) 0.8451(3) 0.10233(9) 0.0158(6) Uani 1 1 d . . . . .
C10 C 0.38090(14) 0.7704(3) 0.12325(9) 0.0170(6) Uani 1 1 d . . . . .
N7 N 0.51163(11) 1.0662(2) 0.06043(7) 0.0141(5) Uani 1 1 d . . . . .
N1 N 0.6676(2) 0.6993(5) 0.02414(13) 0.0276(9) Uani 0.989(7) 1 d . U P A 1
C8 C 0.44105(13) 0.9878(3) 0.08313(9) 0.0145(6) Uani 1 1 d . . . . .
C6 C 0.83673(14) 0.7702(3) 0.15091(9) 0.0167(6) Uani 1 1 d . . . . .
C1 C 0.76748(14) 0.6741(3) 0.15718(9) 0.0178(6) Uani 1 1 d . . . . .
C11 C 0.30407(14) 0.8461(3) 0.12504(9) 0.0197(6) Uani 1 1 d . . . . .
H11 H 0.257148 0.797538 0.138891 0.024 Uiso 1 1 calc R U . . .
C4 C 0.93262(15) 0.6087(3) 0.19741(9) 0.0216(6) Uani 1 1 d . . . . .
C15 C 0.58314(14) 1.2431(3) 0.02154(9) 0.0176(6) Uani 1 1 d . . . . .
H15 H 0.598064 1.329256 0.004279 0.021 Uiso 1 1 calc R U . . .
C5 C 0.91748(15) 0.7376(3) 0.17078(10) 0.0202(6) Uani 1 1 d . . . . .
C13 C 0.36255(14) 1.0597(3) 0.08631(9) 0.0179(6) Uani 1 1 d . . . . .
H13 H 0.357464 1.155687 0.074016 0.022 Uiso 1 1 calc R U . . .
C14 C 0.50435(14) 1.2016(3) 0.03552(9) 0.0165(6) Uani 1 1 d . . . . .
H14 H 0.454096 1.253687 0.029630 0.020 Uiso 1 1 calc R U . . .
C7 C 0.75672(14) 0.9381(3) 0.09152(9) 0.0163(6) Uani 1 1 d . . . . .
C2 C 0.78353(14) 0.5350(3) 0.18103(9) 0.0188(6) Uani 1 1 d . . . . .
C19 C 0.88537(15) 1.0173(3) 0.11867(10) 0.0233(6) Uani 1 1 d . . . . .
H19 H 0.936931 1.022161 0.136699 0.028 Uiso 1 1 calc R U . . .
C29 C 0.41865(16) 0.5061(3) 0.10280(10) 0.0304(7) Uani 1 1 d . . . . .
H29A H 0.376462 0.500960 0.075662 0.046 Uiso 1 1 calc R U . . .
H29B H 0.426501 0.410035 0.117697 0.046 Uiso 1 1 calc R U . . .
H29C H 0.471739 0.539938 0.088680 0.046 Uiso 1 1 calc R U . . .
C20 C 1.01909(15) 0.5717(3) 0.22317(10) 0.0273(7) Uani 1 1 d . . . . .
C17 C 0.59472(14) 1.0219(3) 0.06119(9) 0.0155(6) Uani 1 1 d . . . . .
C3 C 0.86481(16) 0.5089(3) 0.20042(10) 0.0218(6) Uani 1 1 d . . . . .
C16 C 0.72823(13) 1.1293(3) 0.02523(9) 0.0188(6) Uani 1 1 d . . . . .
H16A H 0.736748 1.070892 -0.005845 0.023 Uiso 1 1 calc R U . . .
H16B H 0.748218 1.228488 0.018369 0.023 Uiso 1 1 calc R U . . .
C31 C 0.30322(15) 0.5550(3) 0.16559(11) 0.0333(7) Uani 1 1 d . . . . .
H31A H 0.283369 0.618097 0.192866 0.050 Uiso 1 1 calc R U . . .
H31B H 0.311081 0.457049 0.178865 0.050 Uiso 1 1 calc R U . . .
H31C H 0.261862 0.553180 0.137933 0.050 Uiso 1 1 calc R U . . .
C18 C 0.85653(15) 1.1163(3) 0.08424(11) 0.0231(7) Uani 1 1 d . . . . .
C32 C 0.20522(15) 1.0676(3) 0.11448(10) 0.0254(7) Uani 1 1 d . . . . .
C28 C 0.38868(15) 0.6135(3) 0.14492(10) 0.0220(6) Uani 1 1 d . . . . .
C25 C 0.74503(17) 0.2732(3) 0.20743(11) 0.0318(7) Uani 1 1 d . . . . .
H25A H 0.786701 0.236567 0.183488 0.048 Uiso 1 1 calc R U . . .
H25B H 0.698588 0.204498 0.209748 0.048 Uiso 1 1 calc R U . . .
H25C H 0.770930 0.285125 0.241036 0.048 Uiso 1 1 calc R U . . .
C12 C 0.29227(14) 0.9908(3) 0.10740(9) 0.0179(6) Uani 1 1 d . . . . .
C26 C 0.64979(15) 0.4811(3) 0.22935(10) 0.0251(6) Uani 1 1 d . . . . .
H26A H 0.679334 0.490169 0.261957 0.038 Uiso 1 1 calc R U . . .
H26B H 0.602789 0.414115 0.233037 0.038 Uiso 1 1 calc R U . . .
H26C H 0.628720 0.575902 0.218829 0.038 Uiso 1 1 calc R U . . .
C21 C 1.08320(15) 0.6976(3) 0.21718(11) 0.0378(8) Uani 1 1 d . . . . .
H21A H 1.094294 0.713537 0.181005 0.057 Uiso 1 1 calc R U . . .
H21B H 1.135483 0.672445 0.234698 0.057 Uiso 1 1 calc R U . . .
H21C H 1.060050 0.785792 0.232080 0.057 Uiso 1 1 calc R U . . .
C33 C 0.13378(15) 0.9747(3) 0.09033(11) 0.0344(7) Uani 1 1 d . . . . .
H33A H 0.143112 0.965329 0.053682 0.052 Uiso 1 1 calc R U . . .
H33B H 0.079787 1.021732 0.096186 0.052 Uiso 1 1 calc R U . . .
H33C H 0.133621 0.878695 0.105972 0.052 Uiso 1 1 calc R U . . .
C27 C 0.66379(17) 0.3928(3) 0.13663(10) 0.0326(7) Uani 1 1 d . . . . .
H27A H 0.633979 0.480238 0.125974 0.049 Uiso 1 1 calc R U . . .
H27B H 0.623621 0.314114 0.141325 0.049 Uiso 1 1 calc R U . . .
H27C H 0.704262 0.365677 0.110474 0.049 Uiso 1 1 calc R U . . .
C24 C 0.71123(15) 0.4224(3) 0.18827(9) 0.0224(6) Uani 1 1 d . . . . .
C35 C 0.2036(2) 1.2193(3) 0.08880(15) 0.0374(8) Uani 1 1 d . . . . .
C23 C 1.00593(17) 0.5463(4) 0.28142(10) 0.0389(8) Uani 1 1 d . . . . .
H23A H 0.984155 0.634586 0.296987 0.058 Uiso 1 1 calc R U . . .
H23B H 1.059486 0.520844 0.297393 0.058 Uiso 1 1 calc R U . . .
H23C H 0.965919 0.467447 0.286358 0.058 Uiso 1 1 calc R U . . .
C34 C 0.18902(17) 1.0853(3) 0.17266(11) 0.0408(8) Uani 1 1 d . . . . .
H34A H 0.191749 0.990584 0.189187 0.061 Uiso 1 1 calc R U . . .
H34B H 0.133499 1.127429 0.177828 0.061 Uiso 1 1 calc R U . . .
H34C H 0.231657 1.148875 0.187467 0.061 Uiso 1 1 calc R U . . .
C30 C 0.45164(16) 0.6137(3) 0.19076(10) 0.0308(7) Uani 1 1 d . . . . .
H30A H 0.506489 0.647094 0.179179 0.046 Uiso 1 1 calc R U . . .
H30B H 0.456775 0.515705 0.204422 0.046 Uiso 1 1 calc R U . . .
H30C H 0.431061 0.678458 0.217357 0.046 Uiso 1 1 calc R U . . .
C22 C 1.0563(2) 0.4327(4) 0.19839(15) 0.0437(9) Uani 1 1 d . . . . .
N2 N 0.7118(3) 0.5930(6) 0.01831(9) 0.0258(8) Uani 0.989(7) 1 d . U P A 1
N3 N 0.75372(17) 0.4900(3) 0.01036(11) 0.0502(12) Uani 0.989(7) 1 d . U P A 1
H35A H 0.2111(16) 1.211(3) 0.0499(12) 0.043(9) Uiso 1 1 d . . . . .
H35B H 0.1461(18) 1.261(3) 0.0926(10) 0.045(8) Uiso 1 1 d . . . . .
H35C H 0.2427(19) 1.289(4) 0.1046(11) 0.056(10) Uiso 1 1 d . . . . .
H3 H 0.8718(12) 0.421(2) 0.2187(8) 0.006(6) Uiso 1 1 d . . . . .
H22A H 1.0170(19) 0.337(4) 0.2022(12) 0.060(10) Uiso 1 1 d . . . . .
H22B H 1.1093(18) 0.405(3) 0.2143(10) 0.042(8) Uiso 1 1 d . . . . .
H22C H 1.0645(17) 0.444(3) 0.1623(12) 0.044(9) Uiso 1 1 d . . . . .
H18 H 0.8796(15) 1.206(3) 0.0716(9) 0.027(7) Uiso 1 1 d . . . . .
H5 H 0.9613(13) 0.803(2) 0.1668(8) 0.011(6) Uiso 1 1 d . . . . .
Br2 Br 0.6838(13) 0.653(2) 0.0190(7) 0.011(5) Uiso 0.027(3) 1 d D . . A 2

loop_
_atom_site_aniso_label
_atom_site_aniso_U_11
_atom_site_aniso_U_22
_atom_site_aniso_U_33
_atom_site_aniso_U_23
_atom_site_aniso_U_13
_atom_site_aniso_U_12
Mn1 0.0148(2) 0.0131(2) 0.0189(2) 0.00186(18) 0.00024(15) 0.00003(17)
O2 0.0160(9) 0.0159(10) 0.0278(10) 0.0032(8) 0.0020(7) 0.0024(7)
N4 0.0137(10) 0.0167(12) 0.0196(12) 0.0020(10) 0.0013(9) 0.0014(9)
N6 0.0156(10) 0.0123(12) 0.0140(11) 0.0014(9) 0.0010(9) 0.0010(9)
N5 0.0148(11) 0.0169(13) 0.0210(12) 0.0059(10) 0.0011(9) 0.0003(9)
O1 0.0187(9) 0.0189(10) 0.0236(10) 0.0055(8) -0.0016(7) -0.0004(8)
C9 0.0187(13) 0.0146(15) 0.0140(14) -0.0045(12) -0.0001(10) -0.0003(12)
C10 0.0186(13) 0.0160(15) 0.0163(14) -0.0020(12) 0.0006(11) -0.0020(11)
N7 0.0147(10) 0.0135(12) 0.0141(11) 0.0006(9) 0.0009(8) -0.0002(9)
N1 0.0313(19) 0.026(2) 0.0256(17) -0.0053(15) -0.0013(12) 0.0118(16)
C8 0.0166(13) 0.0131(15) 0.0140(14) -0.0037(11) 0.0012(10) -0.0043(11)
C6 0.0202(13) 0.0150(15) 0.0150(14) 0.0021(12) 0.0021(11) 0.0018(11)
C1 0.0219(14) 0.0189(15) 0.0126(14) -0.0030(12) -0.0003(11) 0.0038(12)
C11 0.0177(13) 0.0209(16) 0.0205(15) -0.0022(13) 0.0035(11) -0.0055(12)
C4 0.0228(14) 0.0240(16) 0.0182(15) 0.0005(13) 0.0044(11) 0.0069(13)
C15 0.0234(14) 0.0124(14) 0.0169(14) 0.0057(12) -0.0020(11) 0.0012(12)
C5 0.0151(14) 0.0234(17) 0.0220(15) -0.0013(13) 0.0040(12) 0.0032(13)
C13 0.0215(13) 0.0126(15) 0.0197(15) -0.0018(12) -0.0010(11) -0.0003(12)
C14 0.0207(13) 0.0125(15) 0.0162(14) 0.0029(11) -0.0027(11) 0.0038(11)
C7 0.0185(13) 0.0165(16) 0.0138(14) -0.0011(12) 0.0021(11) 0.0049(11)
C2 0.0273(14) 0.0171(15) 0.0121(14) 0.0004(12) 0.0024(11) 0.0035(12)
C19 0.0147(13) 0.0246(17) 0.0306(16) 0.0056(14) -0.0025(11) -0.0033(12)
C29 0.0335(15) 0.0170(16) 0.0409(18) -0.0022(14) 0.0091(13) -0.0038(13)
C20 0.0219(14) 0.0297(18) 0.0303(17) 0.0062(14) 0.0010(12) 0.0098(13)
C17 0.0178(13) 0.0164(15) 0.0123(14) -0.0038(12) -0.0013(10) -0.0003(11)
C3 0.0316(16) 0.0161(16) 0.0178(15) 0.0054(13) 0.0047(12) 0.0081(13)
C16 0.0178(13) 0.0192(16) 0.0195(14) 0.0059(12) 0.0028(11) -0.0016(11)
C31 0.0296(15) 0.0245(17) 0.0458(19) 0.0057(14) 0.0079(13) -0.0013(13)
C18 0.0149(13) 0.0191(17) 0.0352(17) 0.0042(14) 0.0018(12) -0.0042(12)
C32 0.0193(13) 0.0239(17) 0.0330(17) 0.0037(13) 0.0074(12) 0.0033(12)
C28 0.0222(13) 0.0160(15) 0.0280(16) 0.0009(12) 0.0058(12) -0.0026(11)
C25 0.0419(16) 0.0214(17) 0.0321(17) 0.0029(14) 0.0018(14) 0.0000(14)
C12 0.0191(13) 0.0158(16) 0.0189(14) -0.0043(12) 0.0013(11) 0.0014(11)
C26 0.0296(14) 0.0222(16) 0.0236(15) 0.0046(13) -0.0012(12) -0.0064(12)
C21 0.0200(14) 0.048(2) 0.0451(19) 0.0125(16) -0.0046(13) 0.0086(14)
C33 0.0177(13) 0.0376(19) 0.0479(19) 0.0018(16) 0.0083(13) 0.0034(13)
C27 0.0477(17) 0.0207(16) 0.0293(17) 0.0021(14) -0.0044(13) -0.0106(14)
C24 0.0307(14) 0.0181(16) 0.0183(15) 0.0027(12) -0.0002(12) -0.0005(12)
C35 0.0257(17) 0.0241(19) 0.063(3) 0.0067(17) 0.0119(17) 0.0090(15)
C23 0.0298(15) 0.054(2) 0.0330(18) 0.0129(16) -0.0016(13) 0.0088(15)
C34 0.0364(16) 0.042(2) 0.044(2) -0.0077(16) 0.0131(14) 0.0104(15)
C30 0.0333(15) 0.0280(17) 0.0312(17) 0.0108(14) 0.0005(13) -0.0027(13)
C22 0.0377(19) 0.044(2) 0.050(3) 0.0013(19) -0.0002(18) 0.0230(18)
N2 0.0258(17) 0.0246(18) 0.0272(16) 0.0031(13) 0.0065(12) -0.0026(15)
N3 0.063(2) 0.0225(19) 0.065(2) 0.0073(14) 0.0316(15) 0.0156(14)

loop_
_atom_type_symbol
_atom_type_description
_atom_type_scat_dispersion_real
_atom_type_scat_dispersion_imag
_atom_type_scat_source
C C 0.0033 0.0016 'International Tables Vol C Tables 4.2.6.8 and 6.1.1.4'
H H 0.0000 0.0000 'International Tables Vol C Tables 4.2.6.8 and 6.1.1.4'
Br Br -0.2901 2.4595 'International Tables Vol C Tables 4.2.6.8 and 6.1.1.4'
Mn Mn 0.3368 0.7283 'International Tables Vol C Tables 4.2.6.8 and 6.1.1.4'
N N 0.0061 0.0033 'International Tables Vol C Tables 4.2.6.8 and 6.1.1.4'
O O 0.0106 0.0060 'International Tables Vol C Tables 4.2.6.8 and 6.1.1.4'

loop_
_geom_angle_atom_site_label_1
_geom_angle_atom_site_label_2
_geom_angle_atom_site_label_3
_geom_angle
_geom_angle_site_symmetry_1
_geom_angle_site_symmetry_3
_geom_angle_publ_flag
O2 Mn1 O1 94.53(7) . . ?
O2 Mn1 N1 99.07(10) . . ?
O2 Mn1 C7 163.25(8) . . ?
O2 Mn1 C17 86.01(8) . . ?
O2 Mn1 Br2 101.0(5) . . ?
O1 Mn1 N1 100.26(13) . . ?
O1 Mn1 C7 86.46(8) . . ?
O1 Mn1 C17 153.93(8) . . ?
O1 Mn1 Br2 93.0(6) . . ?
C7 Mn1 N1 97.19(11) . . ?
C7 Mn1 Br2 95.6(5) . . ?
C17 Mn1 N1 105.39(13) . . ?
C17 Mn1 C7 85.85(9) . . ?
C17 Mn1 Br2 112.6(6) . . ?
C9 O2 Mn1 136.23(15) . . ?
C7 N4 C6 125.31(19) . . ?
C7 N4 C19 109.4(2) . . ?
C19 N4 C6 124.88(18) . . ?
C15 N6 C16 123.37(19) . . ?
C17 N6 C15 111.64(18) . . ?
C17 N6 C16 124.55(19) . . ?
C7 N5 C16 123.59(19) . . ?
C7 N5 C18 111.3(2) . . ?
C18 N5 C16 124.4(2) . . ?
C1 O1 Mn1 133.26(15) . . ?
O2 C9 C10 119.3(2) . . ?
O2 C9 C8 122.9(2) . . ?
C8 C9 C10 117.8(2) . . ?
C9 C10 C28 121.1(2) . . ?
C11 C10 C9 117.9(2) . . ?
C11 C10 C28 121.0(2) . . ?
C14 N7 C8 124.24(18) . . ?
C17 N7 C8 125.7(2) . . ?
C17 N7 C14 110.08(19) . . ?
N2 N1 Mn1 131.9(2) . . ?
C9 C8 N7 119.9(2) . . ?
C13 C8 C9 122.0(2) . . ?
C13 C8 N7 118.1(2) . . ?
C1 C6 N4 119.4(2) . . ?
C5 C6 N4 118.8(2) . . ?
C5 C6 C1 121.8(2) . . ?
O1 C1 C6 122.4(2) . . ?
O1 C1 C2 119.8(2) . . ?
C6 C1 C2 117.8(2) . . ?
C10 C11 H11 117.8 . . ?
C10 C11 C12 124.5(2) . . ?
C12 C11 H11 117.8 . . ?
C5 C4 C20 123.3(2) . . ?
C5 C4 C3 116.8(2) . . ?
C3 C4 C20 120.0(2) . . ?
N6 C15 H15 126.8 . . ?
C14 C15 N6 106.4(2) . . ?
C14 C15 H15 126.8 . . ?
C6 C5 H5 120.0(13) . . ?
C4 C5 C6 121.1(2) . . ?
C4 C5 H5 118.8(13) . . ?
C8 C13 H13 119.5 . . ?
C12 C13 C8 121.0(2) . . ?
C12 C13 H13 119.5 . . ?
N7 C14 H14 126.3 . . ?
C15 C14 N7 107.4(2) . . ?
C15 C14 H14 126.3 . . ?
N4 C7 Mn1 126.58(17) . . ?
N5 C7 Mn1 127.69(16) . . ?
N5 C7 N4 105.14(19) . . ?
C1 C2 C24 120.9(2) . . ?
C3 C2 C1 117.8(2) . . ?
C3 C2 C24 121.2(2) . . ?
N4 C19 H19 126.0 . . ?
C18 C19 N4 108.0(2) . . ?
C18 C19 H19 126.0 . . ?
H29A C29 H29B 109.5 . . ?
H29A C29 H29C 109.5 . . ?
H29B C29 H29C 109.5 . . ?
C28 C29 H29A 109.5 . . ?
C28 C29 H29B 109.5 . . ?
C28 C29 H29C 109.5 . . ?
C21 C20 C4 111.6(2) . . ?
C21 C20 C23 107.6(2) . . ?
C21 C20 C22 108.8(2) . . ?
C23 C20 C4 109.3(2) . . ?
C22 C20 C4 109.6(2) . . ?
C22 C20 C23 109.8(2) . . ?
N6 C17 Mn1 127.76(16) . . ?
N6 C17 N7 104.43(19) . . ?
N7 C17 Mn1 127.80(17) . . ?
C4 C3 H3 119.7(12) . . ?
C2 C3 C4 124.4(2) . . ?
C2 C3 H3 115.7(12) . . ?
N6 C16 H16A 109.6 . . ?
N6 C16 H16B 109.6 . . ?
N5 C16 N6 110.44(18) . . ?
N5 C16 H16A 109.6 . . ?
N5 C16 H16B 109.6 . . ?
H16A C16 H16B 108.1 . . ?
H31A C31 H31B 109.5 . . ?
H31A C31 H31C 109.5 . . ?
H31B C31 H31C 109.5 . . ?
C28 C31 H31A 109.5 . . ?
C28 C31 H31B 109.5 . . ?
C28 C31 H31C 109.5 . . ?
N5 C18 H18 121.4(14) . . ?
C19 C18 N5 106.1(2) . . ?
C19 C18 H18 132.5(14) . . ?
C33 C32 C12 110.3(2) . . ?
C35 C32 C12 111.6(2) . . ?
C35 C32 C33 108.1(2) . . ?
C35 C32 C34 109.1(3) . . ?
C34 C32 C12 108.4(2) . . ?
C34 C32 C33 109.3(2) . . ?
C10 C28 C29 110.9(2) . . ?
C10 C28 C31 112.3(2) . . ?
C29 C28 C31 107.2(2) . . ?
C30 C28 C10 109.2(2) . . ?
C30 C28 C29 110.3(2) . . ?
C30 C28 C31 106.9(2) . . ?
H25A C25 H25B 109.5 . . ?
H25A C25 H25C 109.5 . . ?
H25B C25 H25C 109.5 . . ?
C24 C25 H25A 109.5 . . ?
C24 C25 H25B 109.5 . . ?
C24 C25 H25C 109.5 . . ?
C11 C12 C32 120.0(2) . . ?
C13 C12 C11 116.7(2) . . ?
C13 C12 C32 123.3(2) . . ?
H26A C26 H26B 109.5 . . ?
H26A C26 H26C 109.5 . . ?
H26B C26 H26C 109.5 . . ?
C24 C26 H26A 109.5 . . ?
C24 C26 H26B 109.5 . . ?
C24 C26 H26C 109.5 . . ?
C20 C21 H21A 109.5 . . ?
C20 C21 H21B 109.5 . . ?
C20 C21 H21C 109.5 . . ?
H21A C21 H21B 109.5 . . ?
H21A C21 H21C 109.5 . . ?
H21B C21 H21C 109.5 . . ?
C32 C33 H33A 109.5 . . ?
C32 C33 H33B 109.5 . . ?
C32 C33 H33C 109.5 . . ?
H33A C33 H33B 109.5 . . ?
H33A C33 H33C 109.5 . . ?
H33B C33 H33C 109.5 . . ?
H27A C27 H27B 109.5 . . ?
H27A C27 H27C 109.5 . . ?
H27B C27 H27C 109.5 . . ?
C24 C27 H27A 109.5 . . ?
C24 C27 H27B 109.5 . . ?
C24 C27 H27C 109.5 . . ?
C2 C24 C27 111.2(2) . . ?
C25 C24 C2 111.9(2) . . ?
C25 C24 C27 106.7(2) . . ?
C26 C24 C2 108.6(2) . . ?
C26 C24 C25 107.6(2) . . ?
C26 C24 C27 110.8(2) . . ?
C32 C35 H35A 111.2(16) . . ?
C32 C35 H35B 108.3(16) . . ?
C32 C35 H35C 113.6(18) . . ?
H35A C35 H35B 104(2) . . ?
H35A C35 H35C 113(2) . . ?
H35B C35 H35C 107(2) . . ?
C20 C23 H23A 109.5 . . ?
C20 C23 H23B 109.5 . . ?
C20 C23 H23C 109.5 . . ?
H23A C23 H23B 109.5 . . ?
H23A C23 H23C 109.5 . . ?
H23B C23 H23C 109.5 . . ?
C32 C34 H34A 109.5 . . ?
C32 C34 H34B 109.5 . . ?
C32 C34 H34C 109.5 . . ?
H34A C34 H34B 109.5 . . ?
H34A C34 H34C 109.5 . . ?
H34B C34 H34C 109.5 . . ?
C28 C30 H30A 109.5 . . ?
C28 C30 H30B 109.5 . . ?
C28 C30 H30C 109.5 . . ?
H30A C30 H30B 109.5 . . ?
H30A C30 H30C 109.5 . . ?
H30B C30 H30C 109.5 . . ?
C20 C22 H22A 114.2(16) . . ?
C20 C22 H22B 111.6(17) . . ?
C20 C22 H22C 112.1(18) . . ?
H22A C22 H22B 104(2) . . ?
H22A C22 H22C 105(2) . . ?
H22B C22 H22C 109(2) . . ?
N3 N2 N1 177.0(3) . . ?

loop_
_geom_bond_atom_site_label_1
_geom_bond_atom_site_label_2
_geom_bond_distance
_geom_bond_site_symmetry_2
_geom_bond_publ_flag
Mn1 O2 1.8853(15) . ?
Mn1 O1 1.8888(16) . ?
Mn1 N1 2.110(4) . ?
Mn1 C7 2.026(2) . ?
Mn1 C17 2.022(2) . ?
Mn1 Br2 2.526(10) . ?
O2 C9 1.334(3) . ?
N4 C6 1.443(3) . ?
N4 C7 1.362(3) . ?
N4 C19 1.391(3) . ?
N6 C15 1.378(3) . ?
N6 C17 1.354(3) . ?
N6 C16 1.459(3) . ?
N5 C7 1.349(3) . ?
N5 C16 1.457(3) . ?
N5 C18 1.386(3) . ?
O1 C1 1.339(3) . ?
C9 C10 1.428(3) . ?
C9 C8 1.399(3) . ?
C10 C11 1.386(3) . ?
C10 C28 1.534(3) . ?
N7 C8 1.441(3) . ?
N7 C14 1.390(3) . ?
N7 C17 1.362(3) . ?
N1 N2 1.197(11) . ?
C8 C13 1.395(3) . ?
C6 C1 1.402(3) . ?
C6 C5 1.393(3) . ?
C1 C2 1.426(3) . ?
C11 H11 0.9300 . ?
C11 C12 1.401(3) . ?
C4 C5 1.376(3) . ?
C4 C20 1.542(3) . ?
C4 C3 1.399(3) . ?
C15 H15 0.9300 . ?
C15 C14 1.341(3) . ?
C5 H5 0.92(2) . ?
C13 H13 0.9300 . ?
C13 C12 1.380(3) . ?
C14 H14 0.9300 . ?
C2 C3 1.385(3) . ?
C2 C24 1.538(3) . ?
C19 H19 0.9300 . ?
C19 C18 1.339(4) . ?
C29 H29A 0.9600 . ?
C29 H29B 0.9600 . ?
C29 H29C 0.9600 . ?
C29 C28 1.535(3) . ?
C20 C21 1.530(4) . ?
C20 C23 1.534(4) . ?
C20 C22 1.530(4) . ?
C3 H3 0.93(2) . ?
C16 H16A 0.9700 . ?
C16 H16B 0.9700 . ?
C31 H31A 0.9600 . ?
C31 H31B 0.9600 . ?
C31 H31C 0.9600 . ?
C31 C28 1.538(3) . ?
C18 H18 0.95(3) . ?
C32 C12 1.543(3) . ?
C32 C33 1.530(4) . ?
C32 C35 1.528(4) . ?
C32 C34 1.530(4) . ?
C28 C30 1.534(3) . ?
C25 H25A 0.9600 . ?
C25 H25B 0.9600 . ?
C25 H25C 0.9600 . ?
C25 C24 1.535(3) . ?
C26 H26A 0.9600 . ?
C26 H26B 0.9600 . ?
C26 H26C 0.9600 . ?
C26 C24 1.530(3) . ?
C21 H21A 0.9600 . ?
C21 H21B 0.9600 . ?
C21 H21C 0.9600 . ?
C33 H33A 0.9600 . ?
C33 H33B 0.9600 . ?
C33 H33C 0.9600 . ?
C27 H27A 0.9600 . ?
C27 H27B 0.9600 . ?
C27 H27C 0.9600 . ?
C27 C24 1.543(3) . ?
C35 H35A 1.01(3) . ?
C35 H35B 0.98(3) . ?
C35 H35C 0.97(3) . ?
C23 H23A 0.9600 . ?
C23 H23B 0.9600 . ?
C23 H23C 0.9600 . ?
C34 H34A 0.9600 . ?
C34 H34B 0.9600 . ?
C34 H34C 0.9600 . ?
C30 H30A 0.9600 . ?
C30 H30B 0.9600 . ?
C30 H30C 0.9600 . ?
C22 H22A 1.07(3) . ?
C22 H22B 0.96(3) . ?
C22 H22C 0.95(3) . ?
N2 N3 1.161(6) . ?

loop_
_geom_torsion_atom_site_label_1
_geom_torsion_atom_site_label_2
_geom_torsion_atom_site_label_3
_geom_torsion_atom_site_label_4
_geom_torsion
_geom_torsion_site_symmetry_1
_geom_torsion_site_symmetry_2
_geom_torsion_site_symmetry_3
_geom_torsion_site_symmetry_4
_geom_torsion_publ_flag
Mn1 O2 C9 C10 -167.46(16) . . . . ?
Mn1 O2 C9 C8 13.0(3) . . . . ?
Mn1 O1 C1 C6 30.8(3) . . . . ?
Mn1 O1 C1 C2 -150.83(18) . . . . ?
O2 Mn1 O1 C1 172.7(2) . . . . ?
O2 C9 C10 C11 178.0(2) . . . . ?
O2 C9 C10 C28 0.2(3) . . . . ?
O2 C9 C8 N7 1.2(3) . . . . ?
O2 C9 C8 C13 -177.2(2) . . . . ?
N4 C6 C1 O1 -7.2(3) . . . . ?
N4 C6 C1 C2 174.4(2) . . . . ?
N4 C6 C5 C4 -179.2(2) . . . . ?
N4 C19 C18 N5 1.0(3) . . . . ?
N6 C15 C14 N7 0.2(3) . . . . ?
O1 Mn1 O2 C9 140.0(2) . . . . ?
O1 C1 C2 C3 -173.1(2) . . . . ?
O1 C1 C2 C24 2.8(3) . . . . ?
C9 C10 C11 C12 0.4(4) . . . . ?
C9 C10 C28 C29 -60.3(3) . . . . ?
C9 C10 C28 C31 179.8(2) . . . . ?
C9 C10 C28 C30 61.4(3) . . . . ?
C9 C8 C13 C12 -1.9(4) . . . . ?
C10 C9 C8 N7 -178.44(19) . . . . ?
C10 C9 C8 C13 3.2(3) . . . . ?
C10 C11 C12 C13 0.9(4) . . . . ?
C10 C11 C12 C32 -176.1(2) . . . . ?
N7 C8 C13 C12 179.7(2) . . . . ?
N1 Mn1 O2 C9 -118.8(2) . . . . ?
N1 Mn1 O1 C1 72.6(2) . . . . ?
C8 C9 C10 C11 -2.4(3) . . . . ?
C8 C9 C10 C28 179.8(2) . . . . ?
C8 N7 C14 C15 177.4(2) . . . . ?
C8 N7 C17 Mn1 4.0(3) . . . . ?
C8 N7 C17 N6 -176.92(19) . . . . ?
C8 C13 C12 C11 -0.2(3) . . . . ?
C8 C13 C12 C32 176.7(2) . . . . ?
C6 N4 C7 Mn1 16.3(3) . . . . ?
C6 N4 C7 N5 -172.0(2) . . . . ?
C6 N4 C19 C18 171.8(2) . . . . ?
C6 C1 C2 C3 5.4(3) . . . . ?
C6 C1 C2 C24 -178.8(2) . . . . ?
C1 C6 C5 C4 0.2(4) . . . . ?
C1 C2 C3 C4 -1.1(4) . . . . ?
C1 C2 C24 C25 171.8(2) . . . . ?
C1 C2 C24 C26 -69.6(3) . . . . ?
C1 C2 C24 C27 52.6(3) . . . . ?
C11 C10 C28 C29 121.9(2) . . . . ?
C11 C10 C28 C31 2.0(3) . . . . ?
C11 C10 C28 C30 -116.3(2) . . . . ?
C15 N6 C17 Mn1 177.67(16) . . . . ?
C15 N6 C17 N7 -1.4(2) . . . . ?
C15 N6 C16 N5 145.6(2) . . . . ?
C5 C6 C1 O1 173.4(2) . . . . ?
C5 C6 C1 C2 -5.1(3) . . . . ?
C5 C4 C20 C21 2.3(3) . . . . ?
C5 C4 C20 C23 121.3(3) . . . . ?
C5 C4 C20 C22 -118.3(3) . . . . ?
C5 C4 C3 C2 -3.6(4) . . . . ?
C14 N7 C8 C9 173.0(2) . . . . ?
C14 N7 C8 C13 -8.5(3) . . . . ?
C14 N7 C17 Mn1 -177.56(16) . . . . ?
C14 N7 C17 N6 1.5(2) . . . . ?
C7 Mn1 O2 C9 47.3(4) . . . . ?
C7 Mn1 O1 C1 -24.0(2) . . . . ?
C7 N4 C6 C1 -15.1(3) . . . . ?
C7 N4 C6 C5 164.4(2) . . . . ?
C7 N4 C19 C18 -1.5(3) . . . . ?
C7 N5 C16 N6 49.4(3) . . . . ?
C7 N5 C18 C19 -0.3(3) . . . . ?
C19 N4 C6 C1 172.7(2) . . . . ?
C19 N4 C6 C5 -7.9(3) . . . . ?
C19 N4 C7 Mn1 -170.45(17) . . . . ?
C19 N4 C7 N5 1.3(2) . . . . ?
C20 C4 C5 C6 -176.0(2) . . . . ?
C20 C4 C3 C2 176.4(2) . . . . ?
C17 Mn1 O2 C9 -13.8(2) . . . . ?
C17 Mn1 O1 C1 -97.1(3) . . . . ?
C17 N6 C15 C14 0.8(3) . . . . ?
C17 N6 C16 N5 -42.6(3) . . . . ?
C17 N7 C8 C9 -8.7(3) . . . . ?
C17 N7 C8 C13 169.7(2) . . . . ?
C17 N7 C14 C15 -1.1(3) . . . . ?
C3 C4 C5 C6 4.1(4) . . . . ?
C3 C4 C20 C21 -177.8(2) . . . . ?
C3 C4 C20 C23 -58.8(3) . . . . ?
C3 C4 C20 C22 61.6(3) . . . . ?
C3 C2 C24 C25 -12.5(3) . . . . ?
C3 C2 C24 C26 106.1(3) . . . . ?
C3 C2 C24 C27 -131.7(2) . . . . ?
C16 N6 C15 C14 173.5(2) . . . . ?
C16 N6 C17 Mn1 5.1(3) . . . . ?
C16 N6 C17 N7 -174.03(19) . . . . ?
C16 N5 C7 Mn1 -18.2(3) . . . . ?
C16 N5 C7 N4 170.2(2) . . . . ?
C16 N5 C18 C19 -171.0(2) . . . . ?
C18 N5 C7 Mn1 170.96(18) . . . . ?
C18 N5 C7 N4 -0.6(3) . . . . ?
C18 N5 C16 N6 -140.9(2) . . . . ?
C28 C10 C11 C12 178.2(2) . . . . ?
C33 C32 C12 C11 -55.2(3) . . . . ?
C33 C32 C12 C13 127.9(3) . . . . ?
C24 C2 C3 C4 -177.0(2) . . . . ?
C35 C32 C12 C11 -175.4(2) . . . . ?
C35 C32 C12 C13 7.7(4) . . . . ?
C34 C32 C12 C11 64.5(3) . . . . ?
C34 C32 C12 C13 -112.4(3) . . . . ?
Br2 Mn1 O2 C9 -126.1(6) . . . . ?
Br2 Mn1 O1 C1 71.4(5) . . . . ?

loop_
_platon_squeeze_void_nr
_platon_squeeze_void_average_x
_platon_squeeze_void_average_y
_platon_squeeze_void_average_z
_platon_squeeze_void_volume
_platon_squeeze_void_count_electrons
_platon_squeeze_void_content
1 0.000 -0.040 0.000 212 41 ' '
2 0.500 -0.003 0.500 212 41 ' '
